data_7026017
loop_
_publ_author_name
'Liu, Ruiting'
'Li, Xiaoqing'
'Zhang, Houcai'
'Weng, Linhong'
'Zhou, Xigeng'

_publ_section_title
;
 Synthesis and controlled hydrolysis of organolanthanide complexes with
 mono- and dianionic benzimidazole-2-thiolate ligands.
;
_journal_issue 45
_journal_name_full 'Dalton transactions (Cambridge, England : 2003)'
_journal_page_first 11053
_journal_page_last 11059
_journal_paper_doi 10.1039/c0dt00129e
_journal_volume 39
_journal_year 2010
_chemical_formula_sum 'C76 H104 N8 O8 S4 Y4'
_chemical_formula_weight 1741.55
_chemical_name_systematic
;
?
;
_space_group_IT_number 15
_symmetry_cell_setting monoclinic
_symmetry_space_group_name_Hall '-C 2yc'
_symmetry_space_group_name_H-M 'C 1 2/c 1'
_atom_sites_solution_hydrogens geom
_atom_sites_solution_primary direct
_atom_sites_solution_secondary difmap
_audit_creation_method SHELXL-97
_cell_angle_alpha 90.00
_cell_angle_beta 93.336(8)
_cell_angle_gamma 90.00
_cell_formula_units_Z 4
_cell_length_a 27.862(10)
_cell_length_b 11.001(3)
_cell_length_c 26.692(8)
_cell_measurement_reflns_used 917
_cell_measurement_temperature 293(2)
_cell_measurement_theta_max 20.753
_cell_measurement_theta_min 2.538
_cell_volume 8167(4)
_computing_cell_refinement 'Bruker SMART'
_computing_data_collection 'Bruker SMART'
_computing_data_reduction 'Bruker SHELXTL'
_computing_molecular_graphics 'Bruker SHELXTL'
_computing_publication_material 'Bruker SHELXTL'
_computing_structure_refinement 'SHELXL-97 (Sheldrick, 1997)'
_computing_structure_solution 'SHELXS-97 (Sheldrick, 1990)'
_diffrn_ambient_temperature 293(2)
_diffrn_measured_fraction_theta_full 0.997
_diffrn_measured_fraction_theta_max 0.997
_diffrn_measurement_device_type 'CCD area detector'
_diffrn_measurement_method 'phi and omega scans'
_diffrn_radiation_monochromator graphite
_diffrn_radiation_source 'fine-focus sealed tube'
_diffrn_radiation_type MoK\a
_diffrn_radiation_wavelength 0.71073
_diffrn_reflns_av_R_equivalents 0.0753
_diffrn_reflns_av_sigmaI/netI 0.1091
_diffrn_reflns_limit_h_max 31
_diffrn_reflns_limit_h_min -34
_diffrn_reflns_limit_k_max 13
_diffrn_reflns_limit_k_min -13
_diffrn_reflns_limit_l_max 19
_diffrn_reflns_limit_l_min -32
_diffrn_reflns_number 18244
_diffrn_reflns_theta_full 26.01
_diffrn_reflns_theta_max 26.01
_diffrn_reflns_theta_min 1.46
_exptl_absorpt_coefficient_mu 2.972
_exptl_absorpt_correction_T_max 0.6168
_exptl_absorpt_correction_T_min 0.5237
_exptl_absorpt_correction_type multi-scan
_exptl_absorpt_process_details sadabs
_exptl_crystal_colour colorless
_exptl_crystal_density_diffrn 1.416
_exptl_crystal_density_method 'not measured'
_exptl_crystal_description block
_exptl_crystal_F_000 3600
_exptl_crystal_size_max 0.25
_exptl_crystal_size_mid 0.20
_exptl_crystal_size_min 0.18
_refine_diff_density_max 0.578
_refine_diff_density_min -0.557
_refine_diff_density_rms 0.089
_refine_ls_extinction_method none
_refine_ls_goodness_of_fit_ref 0.979
_refine_ls_hydrogen_treatment mixed
_refine_ls_matrix_type full
_refine_ls_number_parameters 457
_refine_ls_number_reflns 8029
_refine_ls_number_restraints 18
_refine_ls_restrained_S_all 0.993
_refine_ls_R_factor_all 0.1219
_refine_ls_R_factor_gt 0.0543
_refine_ls_shift/su_max 0.001
_refine_ls_shift/su_mean 0.000
_refine_ls_structure_factor_coef Fsqd
_refine_ls_weighting_details 'calc w=1/[\s^2^(Fo^2^)+(0.0536P)^2^+0.0000P] where P=(Fo^2^+2Fc^2^)/3'
_refine_ls_weighting_scheme calc
_refine_ls_wR_factor_gt 0.1038
_refine_ls_wR_factor_ref 0.1253
_reflns_number_gt 4508
_reflns_number_total 8029
_reflns_threshold_expression >2sigma(I)
_cod_data_source_file c0dt00129e.txt
_cod_data_source_block f70416c
_cod_depositor_comments
;
The following automatic conversions were performed:

'_symmetry_cell_setting' value 'Monoclinic' changed to 'monoclinic'
according to /home/saulius/struct/CIF-dictionaries/cif_core.dic
dictionary named 'cif_core.dic' version 2.4.2 from 2011-04-26.

Automatic conversion script
Id: cif_fix_values 1891 2012-01-12 08:04:46Z andrius 
;
_cod_original_sg_symbol_H-M C2/c
_cod_database_code 7026017

loop_
_symmetry_equiv_pos_as_xyz
'x, y, z'
'-x, y, -z+1/2'
'x+1/2, y+1/2, z'
'-x+1/2, y+1/2, -z+1/2'
'-x, -y, -z'
'x, -y, z-1/2'
'-x+1/2, -y+1/2, -z'
'x+1/2, -y+1/2, z-1/2'

loop_
_atom_site_label
_atom_site_type_symbol
_atom_site_fract_x
_atom_site_fract_y
_atom_site_fract_z
_atom_site_U_iso_or_equiv
_atom_site_adp_type
_atom_site_occupancy
_atom_site_symmetry_multiplicity
_atom_site_calc_flag
_atom_site_refinement_flags
Y1 Y 0.062160(18) 0.53864(5) 0.289312(18) 0.03502(15) Uani 1 1 d D
Y2 Y 0.034171(18) 0.75068(5) 0.187479(18) 0.03494(15) Uani 1 1 d D
N1 N 0.11686(15) 0.6534(4) 0.34891(15) 0.0410(11) Uani 1 1 d .
N2 N 0.11639(17) 0.7150(4) 0.42807(16) 0.0463(12) Uani 1 1 d .
H2B H 0.1058 0.7328 0.4568 0.056 Uiso 1 1 calc R
N3 N 0.08784(15) 0.6351(4) 0.13403(15) 0.0419(11) Uani 1 1 d .
N4 N 0.16576(16) 0.5858(4) 0.13880(17) 0.0485(12) Uani 1 1 d .
H4B H 0.1943 0.5722 0.1515 0.058 Uiso 1 1 calc R
S1 S 0.03107(5) 0.62354(14) 0.38826(5) 0.0450(4) Uani 1 1 d .
S2 S 0.13081(5) 0.66882(15) 0.22601(5) 0.0465(4) Uani 1 1 d .
O1 O 0.02347(12) 0.5453(3) 0.21031(11) 0.0341(8) Uani 1 1 d D
H1O H 0.0320(18) 0.501(2) 0.1900(7) 0.051 Uiso 1 1 d D
O2 O -0.03949(12) 0.7441(3) 0.22290(12) 0.0343(8) Uani 1 1 d D
H2O H -0.0605(14) 0.785(4) 0.2090(18) 0.051 Uiso 1 1 d D
C1 C 0.0582(3) 0.3039(6) 0.3142(3) 0.069(2) Uani 1 1 d .
H1A H 0.0310 0.2626 0.3285 0.083 Uiso 1 1 calc R
C2 C 0.0686(3) 0.3044(6) 0.2646(3) 0.070(2) Uani 1 1 d .
H2A H 0.0492 0.2647 0.2376 0.085 Uiso 1 1 calc R
C3 C 0.1127(3) 0.3518(6) 0.2597(3) 0.073(2) Uani 1 1 d .
H3A H 0.1306 0.3491 0.2292 0.087 Uiso 1 1 calc R
C4 C 0.1317(3) 0.3793(6) 0.3064(4) 0.084(3) Uani 1 1 d .
H4A H 0.1655 0.3990 0.3149 0.100 Uiso 1 1 calc R
C5 C 0.0979(4) 0.3503(7) 0.3405(3) 0.082(3) Uani 1 1 d .
H5A H 0.1039 0.3470 0.3770 0.099 Uiso 1 1 calc R
C6 C 0.0900(2) 0.6694(5) 0.38812(19) 0.0416(14) Uani 1 1 d .
C7 C 0.1632(2) 0.6896(5) 0.3646(2) 0.0418(14) Uani 1 1 d .
C8 C 0.2054(2) 0.6898(6) 0.3400(2) 0.0573(17) Uani 1 1 d .
H8A H 0.2059 0.6656 0.3067 0.069 Uiso 1 1 calc R
C9 C 0.2472(2) 0.7274(6) 0.3665(3) 0.070(2) Uani 1 1 d .
H9A H 0.2762 0.7262 0.3509 0.084 Uiso 1 1 calc R
C10 C 0.2464(2) 0.7661(6) 0.4152(3) 0.074(2) Uani 1 1 d .
H10A H 0.2749 0.7929 0.4315 0.089 Uiso 1 1 calc R
C11 C 0.2050(2) 0.7668(6) 0.4408(2) 0.0622(18) Uani 1 1 d .
H11A H 0.2049 0.7921 0.4740 0.075 Uiso 1 1 calc R
C12 C 0.1632(2) 0.7280(5) 0.4145(2) 0.0443(14) Uani 1 1 d .
C13 C 0.0567(3) 0.9858(6) 0.1941(3) 0.0654(19) Uani 1 1 d .
H13A H 0.0702 1.0264 0.2244 0.078 Uiso 1 1 calc R
C14 C 0.0088(3) 0.9839(6) 0.1786(3) 0.071(2) Uani 1 1 d .
H14A H -0.0171 1.0232 0.1960 0.085 Uiso 1 1 calc R
C15 C 0.0047(3) 0.9373(6) 0.1306(3) 0.074(2) Uani 1 1 d .
H15A H -0.0243 0.9392 0.1080 0.088 Uiso 1 1 calc R
C16 C 0.0504(3) 0.9100(6) 0.1170(2) 0.072(2) Uani 1 1 d .
H16A H 0.0589 0.8895 0.0829 0.086 Uiso 1 1 calc R
C17 C 0.0832(3) 0.9399(6) 0.1562(3) 0.069(2) Uani 1 1 d .
H17A H 0.1182 0.9448 0.1544 0.083 Uiso 1 1 calc R
C18 C 0.12779(19) 0.6251(5) 0.16396(19) 0.0387(13) Uani 1 1 d .
C19 C 0.1012(2) 0.6021(5) 0.08599(19) 0.0412(14) Uani 1 1 d .
C20 C 0.0748(2) 0.5965(6) 0.0410(2) 0.0559(17) Uani 1 1 d .
H20A H 0.0422 0.6159 0.0385 0.067 Uiso 1 1 calc R
C21 C 0.0990(3) 0.5603(6) -0.0007(2) 0.0643(19) Uani 1 1 d .
H21A H 0.0820 0.5550 -0.0317 0.077 Uiso 1 1 calc R
C22 C 0.1466(3) 0.5325(6) 0.0021(2) 0.0641(19) Uani 1 1 d .
H22A H 0.1612 0.5093 -0.0268 0.077 Uiso 1 1 calc R
C23 C 0.1737(2) 0.5378(6) 0.0471(2) 0.0604(17) Uani 1 1 d .
H23A H 0.2063 0.5195 0.0491 0.072 Uiso 1 1 calc R
C24 C 0.1502(2) 0.5714(5) 0.0887(2) 0.0457(15) Uani 1 1 d .
C25 C 0.3027(4) 0.5517(11) 0.1601(4) 0.142(4) Uani 1 1 d .
H25A H 0.3080 0.6318 0.1463 0.171 Uiso 1 1 calc R
H25B H 0.3042 0.4923 0.1334 0.171 Uiso 1 1 calc R
C26 C 0.3392(3) 0.5247(10) 0.2006(5) 0.152(5) Uani 1 1 d .
H26A H 0.3531 0.4448 0.1963 0.183 Uiso 1 1 calc R
H26B H 0.3648 0.5848 0.2017 0.183 Uiso 1 1 calc R
C27 C 0.3127(4) 0.5297(14) 0.2458(4) 0.190(7) Uani 1 1 d .
H27A H 0.3224 0.4643 0.2686 0.228 Uiso 1 1 calc R
H27B H 0.3179 0.6067 0.2629 0.228 Uiso 1 1 calc R
C28 C 0.2643(4) 0.5167(12) 0.2285(4) 0.168(3) Uani 1 1 d U
H28A H 0.2543 0.4330 0.2328 0.202 Uiso 1 1 calc R
H28B H 0.2443 0.5679 0.2483 0.202 Uiso 1 1 calc R
C29 C 0.1034(3) 0.7630(7) 0.5705(3) 0.093(3) Uani 1 1 d .
H29A H 0.1199 0.8351 0.5833 0.112 Uiso 1 1 calc R
H29B H 0.1263 0.6967 0.5704 0.112 Uiso 1 1 calc R
C30 C 0.0621(4) 0.7307(8) 0.6035(3) 0.110(3) Uani 1 1 d .
H30A H 0.0665 0.6504 0.6181 0.132 Uiso 1 1 calc R
H30B H 0.0594 0.7896 0.6302 0.132 Uiso 1 1 calc R
C31 C 0.0203(4) 0.7341(10) 0.5688(4) 0.136(4) Uani 1 1 d .
H31A H -0.0064 0.7731 0.5842 0.163 Uiso 1 1 calc R
H31B H 0.0107 0.6523 0.5590 0.163 Uiso 1 1 calc R
C32 C 0.0338(4) 0.8031(10) 0.5252(3) 0.126(4) Uani 1 1 d .
H32A H 0.0165 0.7741 0.4950 0.151 Uiso 1 1 calc R
H32B H 0.0269 0.8888 0.5294 0.151 Uiso 1 1 calc R
O3 O 0.2583(2) 0.5469(8) 0.1810(2) 0.151(3) Uani 1 1 d U
O4 O 0.0839(2) 0.7838(5) 0.52265(18) 0.0906(17) Uani 1 1 d .
C35 C 0.2114(6) 0.902(2) 0.0339(6) 0.352(18) Uani 1 1 d D
H35A H 0.2259 0.8264 0.0234 0.422 Uiso 1 1 calc R
H35B H 0.2293 0.9703 0.0218 0.422 Uiso 1 1 calc R
C36 C 0.1581(6) 0.9085(18) 0.0177(6) 0.336(18) Uani 1 1 d D
H36A H 0.1407 0.8457 0.0345 0.403 Uiso 1 1 calc R
H36B H 0.1453 0.9868 0.0269 0.403 Uiso 1 1 calc R
C33 C 0.2506(6) 0.8609(17) 0.1156(8) 0.322(14) Uani 1 1 d D
H33A H 0.2474 0.8648 0.1512 0.482 Uiso 1 1 calc R
H33B H 0.2775 0.9095 0.1069 0.482 Uiso 1 1 calc R
H33C H 0.2557 0.7780 0.1059 0.482 Uiso 1 1 calc R
C38 C 0.1027(6) 0.9253(16) -0.0573(8) 0.349(16) Uani 1 1 d D
H38A H 0.1010 0.9186 -0.0932 0.524 Uiso 1 1 calc R
H38B H 0.0958 1.0075 -0.0480 0.524 Uiso 1 1 calc R
H38C H 0.0797 0.8715 -0.0438 0.524 Uiso 1 1 calc R
C34 C 0.2071(5) 0.9065(17) 0.0897(7) 0.316(14) Uani 1 1 d D
H34A H 0.2016 0.9897 0.0999 0.379 Uiso 1 1 calc R
H34B H 0.1799 0.8579 0.0987 0.379 Uiso 1 1 calc R
C37 C 0.1520(6) 0.8919(17) -0.0371(6) 0.345(18) Uani 1 1 d D
H37A H 0.1583 0.8076 -0.0452 0.414 Uiso 1 1 calc R
H37B H 0.1754 0.9417 -0.0532 0.414 Uiso 1 1 calc R

loop_
_atom_site_aniso_label
_atom_site_aniso_U_11
_atom_site_aniso_U_22
_atom_site_aniso_U_33
_atom_site_aniso_U_23
_atom_site_aniso_U_13
_atom_site_aniso_U_12
Y1 0.0355(3) 0.0398(3) 0.0292(3) 0.0008(2) -0.0026(2) 0.0036(3)
Y2 0.0364(3) 0.0391(3) 0.0293(3) 0.0032(2) 0.0008(2) -0.0012(3)
N1 0.034(3) 0.055(3) 0.033(3) -0.002(2) -0.005(2) -0.003(2)
N2 0.053(3) 0.057(3) 0.028(3) -0.007(2) -0.002(2) -0.003(2)
N3 0.042(3) 0.053(3) 0.031(3) 0.004(2) 0.000(2) -0.002(2)
N4 0.030(3) 0.066(3) 0.049(3) 0.002(2) 0.003(2) 0.006(2)
S1 0.0400(8) 0.0640(10) 0.0306(8) 0.0043(7) -0.0015(6) 0.0002(7)
S2 0.0395(9) 0.0659(11) 0.0337(8) -0.0016(7) -0.0007(6) -0.0043(8)
O1 0.038(2) 0.036(2) 0.0279(19) -0.0048(16) 0.0014(16) 0.0006(17)
O2 0.036(2) 0.039(2) 0.0270(19) 0.0012(17) -0.0035(15) 0.0065(18)
C1 0.079(6) 0.045(4) 0.086(6) 0.018(4) 0.023(5) 0.006(4)
C2 0.087(6) 0.032(4) 0.088(6) -0.008(4) -0.033(5) 0.016(4)
C3 0.085(6) 0.055(5) 0.080(6) 0.006(4) 0.025(5) 0.023(4)
C4 0.058(5) 0.051(5) 0.137(8) 0.001(5) -0.035(5) 0.025(4)
C5 0.133(8) 0.070(6) 0.042(4) 0.003(4) -0.020(5) 0.036(5)
C6 0.047(4) 0.049(4) 0.028(3) 0.001(3) -0.004(3) 0.003(3)
C7 0.046(4) 0.044(4) 0.035(3) -0.001(3) -0.004(3) 0.002(3)
C8 0.044(4) 0.075(5) 0.053(4) -0.004(3) 0.003(3) -0.001(3)
C9 0.040(4) 0.098(6) 0.072(5) -0.007(4) -0.005(3) -0.006(4)
C10 0.049(4) 0.091(6) 0.079(5) -0.002(4) -0.027(4) -0.022(4)
C11 0.063(5) 0.076(5) 0.046(4) -0.007(3) -0.014(3) -0.012(4)
C12 0.044(4) 0.044(4) 0.043(3) 0.002(3) -0.009(3) 0.001(3)
C13 0.092(6) 0.043(4) 0.060(5) 0.004(3) -0.009(4) -0.015(4)
C14 0.086(6) 0.034(4) 0.095(6) 0.020(4) 0.028(5) 0.011(4)
C15 0.094(6) 0.048(5) 0.075(5) 0.025(4) -0.027(5) -0.002(4)
C16 0.117(7) 0.055(5) 0.046(4) 0.022(3) 0.029(5) -0.004(5)
C17 0.055(5) 0.062(5) 0.092(6) 0.020(4) 0.015(4) -0.014(4)
C18 0.037(3) 0.041(3) 0.038(3) 0.004(3) 0.001(3) -0.004(3)
C19 0.048(4) 0.047(4) 0.030(3) 0.003(3) 0.007(3) -0.002(3)
C20 0.056(4) 0.073(5) 0.038(4) -0.001(3) 0.001(3) 0.005(3)
C21 0.078(5) 0.080(5) 0.036(4) -0.004(3) 0.006(3) -0.008(4)
C22 0.080(5) 0.069(5) 0.045(4) -0.014(3) 0.025(4) -0.001(4)
C23 0.054(4) 0.074(5) 0.054(4) -0.009(4) 0.014(3) 0.008(4)
C24 0.049(4) 0.046(4) 0.043(4) -0.005(3) 0.011(3) -0.009(3)
C25 0.089(8) 0.183(12) 0.153(10) 0.003(8) 0.001(7) -0.001(8)
C26 0.069(7) 0.130(9) 0.251(15) -0.008(10) -0.058(9) 0.006(6)
C27 0.122(11) 0.33(2) 0.111(10) 0.011(11) -0.036(8) 0.006(12)
C28 0.084(5) 0.311(9) 0.108(5) -0.012(7) -0.007(5) 0.057(6)
C29 0.100(7) 0.091(7) 0.089(6) -0.019(5) 0.004(5) 0.012(5)
C30 0.176(11) 0.096(7) 0.062(6) -0.008(5) 0.028(6) 0.013(7)
C31 0.138(11) 0.127(9) 0.149(11) 0.018(8) 0.061(9) -0.017(7)
C32 0.103(8) 0.178(11) 0.097(8) -0.033(7) 0.005(6) -0.001(8)
O3 0.066(4) 0.293(8) 0.091(4) -0.003(5) -0.017(4) 0.052(5)
O4 0.090(4) 0.133(5) 0.050(3) -0.016(3) 0.015(3) -0.006(3)
C35 0.41(4) 0.24(2) 0.44(3) -0.03(2) 0.34(3) 0.01(2)
C36 0.37(3) 0.210(19) 0.46(4) -0.13(2) 0.31(3) -0.12(2)
C33 0.21(2) 0.21(2) 0.53(4) 0.02(2) -0.13(2) 0.013(16)
C38 0.176(17) 0.183(18) 0.68(5) -0.13(2) -0.06(2) 0.058(14)
C34 0.25(3) 0.174(19) 0.53(5) -0.11(3) 0.13(3) -0.039(18)
C37 0.55(5) 0.178(18) 0.33(3) 0.04(2) 0.24(3) 0.10(3)

loop_
_atom_type_symbol
_atom_type_description
_atom_type_scat_dispersion_real
_atom_type_scat_dispersion_imag
_atom_type_scat_source
C C 0.0033 0.0016 'International Tables Vol C Tables 4.2.6.8 and 6.1.1.4'
H H 0.0000 0.0000 'International Tables Vol C Tables 4.2.6.8 and 6.1.1.4'
N N 0.0061 0.0033 'International Tables Vol C Tables 4.2.6.8 and 6.1.1.4'
S S 0.1246 0.1234 'International Tables Vol C Tables 4.2.6.8 and 6.1.1.4'
Y Y -2.7962 3.5667 'International Tables Vol C Tables 4.2.6.8 and 6.1.1.4'
O O 0.0106 0.0060 'International Tables Vol C Tables 4.2.6.8 and 6.1.1.4'

loop_
_geom_angle_atom_site_label_1
_geom_angle_atom_site_label_2
_geom_angle_atom_site_label_3
_geom_angle
_geom_angle_site_symmetry_1
_geom_angle_site_symmetry_3
O1 Y1 O2 74.78(11) . 2
O1 Y1 O1 65.80(12) . 2
O2 Y1 O1 73.29(11) 2 2
O1 Y1 N1 143.54(13) . .
O2 Y1 N1 75.61(13) 2 .
O1 Y1 N1 123.92(13) 2 .
O1 Y1 C4 118.6(2) . .
O2 Y1 C4 148.0(2) 2 .
O1 Y1 C4 138.2(2) 2 .
N1 Y1 C4 79.0(2) . .
O1 Y1 C3 88.9(2) . .
O2 Y1 C3 147.80(18) 2 .
O1 Y1 C3 125.2(2) 2 .
N1 Y1 C3 105.6(2) . .
C4 Y1 C3 29.9(2) . .
O1 Y1 C5 129.58(19) . .
O2 Y1 C5 155.49(18) 2 .
O1 Y1 C5 111.6(2) 2 .
N1 Y1 C5 82.5(2) . .
C4 Y1 C5 30.4(2) . .
C3 Y1 C5 49.7(2) . .
O1 Y1 C2 80.78(17) . .
O2 Y1 C2 155.56(17) 2 .
O1 Y1 C2 96.5(2) 2 .
N1 Y1 C2 126.97(18) . .
C4 Y1 C2 48.7(2) . .
C3 Y1 C2 29.4(2) . .
C5 Y1 C2 48.9(2) . .
O1 Y1 C1 103.5(2) . .
O2 Y1 C1 160.78(18) 2 .
O1 Y1 C1 88.44(18) 2 .
N1 Y1 C1 111.4(2) . .
C4 Y1 C1 49.7(2) . .
C3 Y1 C1 49.6(2) . .
C5 Y1 C1 29.9(2) . .
C2 Y1 C1 29.8(2) . .
O1 Y1 S1 130.89(9) . .
O2 Y1 S1 74.53(8) 2 .
O1 Y1 S1 69.16(8) 2 .
N1 Y1 S1 58.10(10) . .
C4 Y1 S1 107.7(2) . .
C3 Y1 S1 134.27(17) . .
C5 Y1 S1 84.72(17) . .
C2 Y1 S1 123.3(2) . .
C1 Y1 S1 93.70(18) . .
O1 Y1 S2 75.48(9) . .
O2 Y1 S2 68.82(9) 2 .
O1 Y1 S2 131.30(8) 2 .
N1 Y1 S2 74.31(10) . .
C4 Y1 S2 85.9(2) . .
C3 Y1 S2 80.42(17) . .
C5 Y1 S2 115.7(2) . .
C2 Y1 S2 105.5(2) . .
C1 Y1 S2 129.85(16) . .
S1 Y1 S2 125.43(5) . .
O1 Y1 Y2 39.56(8) . .
O2 Y1 Y2 40.43(8) 2 .
O1 Y1 Y2 79.19(8) 2 .
N1 Y1 Y2 104.48(10) . .
C4 Y1 Y2 132.9(2) . .
C3 Y1 Y2 111.79(17) . .
C5 Y1 Y2 161.41(17) . .
C2 Y1 Y2 116.73(17) . .
C1 Y1 Y2 142.8(2) . .
S1 Y1 Y2 113.67(4) . .
S2 Y1 Y2 52.12(3) . .
O2 Y2 O1 74.71(12) . .
O2 Y2 O2 66.06(13) . 2
O1 Y2 O2 73.41(11) . 2
O2 Y2 N3 143.14(14) . .
O1 Y2 N3 75.36(13) . .
O2 Y2 N3 123.84(13) 2 .
O2 Y2 C16 120.5(2) . .
O1 Y2 C16 148.34(18) . .
O2 Y2 C16 137.14(19) 2 .
N3 Y2 C16 78.2(2) . .
O2 Y2 C17 129.74(18) . .
O1 Y2 C17 155.09(18) . .
O2 Y2 C17 109.6(2) 2 .
N3 Y2 C17 83.3(2) . .
C16 Y2 C17 30.5(2) . .
O2 Y2 C15 90.3(2) . .
O1 Y2 C15 147.93(18) . .
O2 Y2 C15 126.5(2) 2 .
N3 Y2 C15 104.1(2) . .
C16 Y2 C15 30.2(2) . .
C17 Y2 C15 50.2(2) . .
O2 Y2 C13 102.4(2) . .
O1 Y2 C13 160.64(16) . .
O2 Y2 C13 87.83(17) 2 .
N3 Y2 C13 112.9(2) . .
C16 Y2 C13 49.5(2) . .
C17 Y2 C13 30.13(19) . .
C15 Y2 C13 49.5(2) . .
O2 Y2 C14 80.16(18) . .
O1 Y2 C14 154.87(18) . .
O2 Y2 C14 96.8(2) 2 .
N3 Y2 C14 127.47(19) . .
C16 Y2 C14 49.6(2) . .
C17 Y2 C14 49.9(2) . .
C15 Y2 C14 30.0(2) . .
C13 Y2 C14 29.9(2) . .
O2 Y2 S2 131.21(8) . .
O1 Y2 S2 75.28(9) . .
O2 Y2 S2 68.99(9) 2 .
N3 Y2 S2 58.51(10) . .
C16 Y2 S2 105.1(2) . .
C17 Y2 S2 82.76(16) . .
C15 Y2 S2 132.61(18) . .
C13 Y2 S2 93.80(18) . .
C14 Y2 S2 123.59(19) . .
O2 Y2 S1 75.06(9) . 2
O1 Y2 S1 69.27(8) . 2
O2 Y2 S1 131.57(9) 2 2
N3 Y2 S1 74.56(10) . 2
C16 Y2 S1 87.20(19) . 2
C17 Y2 S1 117.31(18) . 2
C15 Y2 S1 79.61(16) . 2
C13 Y2 S1 129.12(15) . 2
C14 Y2 S1 104.0(2) . 2
S2 Y2 S1 126.66(5) . 2
O2 Y2 C18 149.45(13) . .
O1 Y2 C18 75.07(13) . .
O2 Y2 C18 100.86(13) 2 .
N3 Y2 C18 25.39(13) . .
C16 Y2 C18 88.3(2) . .
C17 Y2 C18 80.12(18) . .
C15 Y2 C18 118.2(2) . .
C13 Y2 C18 104.6(2) . .
C14 Y2 C18 130.00(19) . .
S2 Y2 C18 33.23(10) . .
S1 Y2 C18 98.22(10) 2 .
C6 N1 C7 106.1(4) . .
C6 N1 Y1 102.7(3) . .
C7 N1 Y1 149.6(4) . .
C6 N2 C12 108.0(5) . .
C6 N2 H2B 126.0 . .
C12 N2 H2B 126.0 . .
C18 N3 C19 105.6(4) . .
C18 N3 Y2 102.0(3) . .
C19 N3 Y2 149.3(4) . .
C18 N4 C24 107.7(4) . .
C18 N4 H4B 126.2 . .
C24 N4 H4B 126.2 . .
C6 S1 Y1 76.28(18) . .
C6 S1 Y2 113.91(19) . 2
Y1 S1 Y2 75.13(4) . 2
C18 S2 Y2 76.04(19) . .
C18 S2 Y1 114.38(18) . .
Y2 S2 Y1 75.15(4) . .
Y1 O1 Y2 101.90(13) . .
Y1 O1 Y1 114.08(12) . 2
Y2 O1 Y1 99.87(12) . 2
Y1 O1 H1O 118(2) . .
Y2 O1 H1O 112(2) . .
Y1 O1 H1O 109(4) 2 .
Y2 O2 Y1 102.11(13) . 2
Y2 O2 Y2 113.83(13) . 2
Y1 O2 Y2 99.63(12) 2 2
Y2 O2 H2O 116(4) . .
Y1 O2 H2O 107(4) 2 .
Y2 O2 H2O 116(4) 2 .
C2 C1 C5 106.4(7) . .
C2 C1 Y1 75.1(4) . .
C5 C1 Y1 74.0(4) . .
C2 C1 H1A 126.2 . .
C5 C1 H1A 126.2 . .
Y1 C1 H1A 126.2 . .
C3 C2 C1 109.9(7) . .
C3 C2 Y1 74.1(4) . .
C1 C2 Y1 75.1(4) . .
C3 C2 H2A 124.7 . .
C1 C2 H2A 124.7 . .
Y1 C2 H2A 124.7 . .
C2 C3 C4 107.8(7) . .
C2 C3 Y1 76.5(4) . .
C4 C3 Y1 74.8(4) . .
C2 C3 H3A 125.4 . .
C4 C3 H3A 125.4 . .
Y1 C3 H3A 125.4 . .
C3 C4 C5 107.9(7) . .
C3 C4 Y1 75.3(4) . .
C5 C4 Y1 75.2(4) . .
C3 C4 H4A 125.4 . .
C5 C4 H4A 125.4 . .
Y1 C4 H4A 125.4 . .
C1 C5 C4 108.0(7) . .
C1 C5 Y1 76.1(4) . .
C4 C5 Y1 74.4(4) . .
C1 C5 H5A 125.4 . .
C4 C5 H5A 125.4 . .
Y1 C5 H5A 125.4 . .
N1 C6 N2 111.3(5) . .
N1 C6 S1 122.9(4) . .
N2 C6 S1 125.5(4) . .
C8 C7 N1 131.2(5) . .
C8 C7 C12 120.0(5) . .
N1 C7 C12 108.8(5) . .
C7 C8 C9 118.1(6) . .
C7 C8 H8A 121.0 . .
C9 C8 H8A 121.0 . .
C10 C9 C8 121.1(6) . .
C10 C9 H9A 119.4 . .
C8 C9 H9A 119.4 . .
C9 C10 C11 122.2(6) . .
C9 C10 H10A 118.9 . .
C11 C10 H10A 118.9 . .
C10 C11 C12 116.8(6) . .
C10 C11 H11A 121.6 . .
C12 C11 H11A 121.6 . .
N2 C12 C11 132.5(6) . .
N2 C12 C7 105.7(5) . .
C11 C12 C7 121.8(6) . .
C14 C13 C17 109.0(6) . .
C14 C13 Y2 75.2(4) . .
C17 C13 Y2 74.4(4) . .
C14 C13 H13A 125.1 . .
C17 C13 H13A 125.1 . .
Y2 C13 H13A 125.1 . .
C13 C14 C15 108.1(7) . .
C13 C14 Y2 74.9(4) . .
C15 C14 Y2 74.4(4) . .
C13 C14 H14A 125.5 . .
C15 C14 H14A 125.5 . .
Y2 C14 H14A 125.5 . .
C16 C15 C14 107.4(7) . .
C16 C15 Y2 73.9(4) . .
C14 C15 Y2 75.5(4) . .
C16 C15 H15A 125.7 . .
C14 C15 H15A 125.7 . .
Y2 C15 H15A 125.7 . .
C15 C16 C17 109.1(6) . .
C15 C16 Y2 75.9(4) . .
C17 C16 Y2 75.6(4) . .
C15 C16 H16A 124.9 . .
C17 C16 H16A 124.9 . .
Y2 C16 H16A 124.9 . .
C13 C17 C16 106.4(7) . .
C13 C17 Y2 75.5(4) . .
C16 C17 Y2 73.9(4) . .
C13 C17 H17A 126.1 . .
C16 C17 H17A 126.1 . .
Y2 C17 H17A 126.1 . .
N3 C18 N4 112.1(5) . .
N3 C18 S2 123.0(4) . .
N4 C18 S2 124.7(4) . .
N3 C18 Y2 52.6(3) . .
N4 C18 Y2 161.4(4) . .
S2 C18 Y2 70.73(18) . .
C20 C19 C24 120.3(5) . .
C20 C19 N3 130.7(5) . .
C24 C19 N3 109.0(5) . .
C19 C20 C21 116.8(6) . .
C19 C20 H20A 121.6 . .
C21 C20 H20A 121.6 . .
C22 C21 C20 122.5(6) . .
C22 C21 H21A 118.8 . .
C20 C21 H21A 118.8 . .
C21 C22 C23 121.4(6) . .
C21 C22 H22A 119.3 . .
C23 C22 H22A 119.3 . .
C24 C23 C22 116.9(6) . .
C24 C23 H23A 121.6 . .
C22 C23 H23A 121.6 . .
C23 C24 N4 132.2(6) . .
C23 C24 C19 122.1(6) . .
N4 C24 C19 105.7(4) . .
O3 C25 C26 107.0(9) . .
O3 C25 H25A 110.3 . .
C26 C25 H25A 110.3 . .
O3 C25 H25B 110.3 . .
C26 C25 H25B 110.3 . .
H25A C25 H25B 108.6 . .
C27 C26 C25 103.9(9) . .
C27 C26 H26A 111.0 . .
C25 C26 H26A 111.0 . .
C27 C26 H26B 111.0 . .
C25 C26 H26B 111.0 . .
H26A C26 H26B 109.0 . .
C28 C27 C26 104.4(9) . .
C28 C27 H27A 110.9 . .
C26 C27 H27A 110.9 . .
C28 C27 H27B 110.9 . .
C26 C27 H27B 110.9 . .
H27A C27 H27B 108.9 . .
O3 C28 C27 110.8(10) . .
O3 C28 H28A 109.5 . .
C27 C28 H28A 109.5 . .
O3 C28 H28B 109.5 . .
C27 C28 H28B 109.5 . .
H28A C28 H28B 108.1 . .
O4 C29 C30 107.6(7) . .
O4 C29 H29A 110.2 . .
C30 C29 H29A 110.2 . .
O4 C29 H29B 110.2 . .
C30 C29 H29B 110.2 . .
H29A C29 H29B 108.5 . .
C31 C30 C29 103.3(7) . .
C31 C30 H30A 111.1 . .
C29 C30 H30A 111.1 . .
C31 C30 H30B 111.1 . .
C29 C30 H30B 111.1 . .
H30A C30 H30B 109.1 . .
C30 C31 C32 106.8(9) . .
C30 C31 H31A 110.4 . .
C32 C31 H31A 110.4 . .
C30 C31 H31B 110.4 . .
C32 C31 H31B 110.4 . .
H31A C31 H31B 108.6 . .
O4 C32 C31 105.2(8) . .
O4 C32 H32A 110.7 . .
C31 C32 H32A 110.7 . .
O4 C32 H32B 110.7 . .
C31 C32 H32B 110.7 . .
H32A C32 H32B 108.8 . .
C28 O3 C25 109.4(7) . .
C29 O4 C32 108.5(6) . .
C34 C35 C36 98.5(9) . .
C34 C35 H35A 112.1 . .
C36 C35 H35A 112.1 . .
C34 C35 H35B 112.1 . .
C36 C35 H35B 112.1 . .
H35A C35 H35B 109.7 . .
C37 C36 C35 109.3(11) . .
C37 C36 H36A 109.8 . .
C35 C36 H36A 109.8 . .
C37 C36 H36B 109.8 . .
C35 C36 H36B 109.8 . .
H36A C36 H36B 108.3 . .
C34 C33 H33A 109.5 . .
C34 C33 H33B 109.5 . .
H33A C33 H33B 109.5 . .
C34 C33 H33C 109.5 . .
H33A C33 H33C 109.5 . .
H33B C33 H33C 109.5 . .
C37 C38 H38A 109.5 . .
C37 C38 H38B 109.5 . .
H38A C38 H38B 109.5 . .
C37 C38 H38C 109.5 . .
H38A C38 H38C 109.5 . .
H38B C38 H38C 109.5 . .
C33 C34 C35 110.4(13) . .
C33 C34 H34A 109.6 . .
C35 C34 H34A 109.6 . .
C33 C34 H34B 109.6 . .
C35 C34 H34B 109.6 . .
H34A C34 H34B 108.1 . .
C36 C37 C38 112.3(13) . .
C36 C37 H37A 109.2 . .
C38 C37 H37A 109.2 . .
C36 C37 H37B 109.2 . .
C38 C37 H37B 109.2 . .
H37A C37 H37B 107.9 . .

loop_
_geom_bond_atom_site_label_1
_geom_bond_atom_site_label_2
_geom_bond_distance
_geom_bond_site_symmetry_2
Y1 O1 2.313(3) .
Y1 O2 2.365(4) 2
Y1 O1 2.388(3) 2
Y1 N1 2.483(4) .
Y1 C4 2.633(6) .
Y1 C3 2.639(6) .
Y1 C5 2.644(7) .
Y1 C2 2.669(6) .
Y1 C1 2.670(6) .
Y1 S1 2.9773(16) .
Y1 S2 2.9900(16) .
Y1 Y2 3.6319(10) .
Y2 O2 2.310(3) .
Y2 O1 2.364(3) .
Y2 O2 2.389(3) 2
Y2 N3 2.477(4) .
Y2 C16 2.630(6) .
Y2 C17 2.651(6) .
Y2 C15 2.655(6) .
Y2 C13 2.665(6) .
Y2 C14 2.669(6) .
Y2 S2 2.9658(17) .
Y2 S1 2.9866(16) 2
Y2 C18 3.049(5) .
N1 C6 1.333(6) .
N1 C7 1.391(6) .
N2 C6 1.355(6) .
N2 C12 1.380(7) .
N2 H2B 0.8600 .
N3 C18 1.337(6) .
N3 C19 1.404(6) .
N4 C18 1.357(6) .
N4 C24 1.392(6) .
N4 H4B 0.8600 .
S1 C6 1.719(6) .
S1 Y2 2.9867(16) 2
S2 C18 1.722(5) .
O1 Y1 2.388(3) 2
O1 H1O 0.780(19) .
O2 Y1 2.365(4) 2
O2 Y2 2.389(3) 2
O2 H2O 0.810(19) .
C1 C2 1.371(9) .
C1 C5 1.373(10) .
C1 H1A 0.9800 .
C2 C3 1.348(9) .
C2 H2A 0.9800 .
C3 C4 1.359(9) .
C3 H3A 0.9800 .
C4 C5 1.384(10) .
C4 H4A 0.9800 .
C5 H5A 0.9800 .
C7 C8 1.380(7) .
C7 C12 1.398(7) .
C8 C9 1.390(8) .
C8 H8A 0.9300 .
C9 C10 1.369(9) .
C9 H9A 0.9300 .
C10 C11 1.375(9) .
C10 H10A 0.9300 .
C11 C12 1.391(8) .
C11 H11A 0.9300 .
C13 C14 1.374(9) .
C13 C17 1.382(9) .
C13 H13A 0.9800 .
C14 C15 1.379(9) .
C14 H14A 0.9800 .
C15 C16 1.376(9) .
C15 H15A 0.9800 .
C16 C17 1.387(9) .
C16 H16A 0.9800 .
C17 H17A 0.9800 .
C19 C20 1.374(7) .
C19 C24 1.402(7) .
C20 C21 1.393(8) .
C20 H20A 0.9300 .
C21 C22 1.358(9) .
C21 H21A 0.9300 .
C22 C23 1.383(8) .
C22 H22A 0.9300 .
C23 C24 1.371(7) .
C23 H23A 0.9300 .
C25 O3 1.386(10) .
C25 C26 1.473(12) .
C25 H25A 0.9700 .
C25 H25B 0.9700 .
C26 C27 1.451(13) .
C26 H26A 0.9700 .
C26 H26B 0.9700 .
C27 C28 1.408(13) .
C27 H27A 0.9700 .
C27 H27B 0.9700 .
C28 O3 1.314(10) .
C28 H28A 0.9700 .
C28 H28B 0.9700 .
C29 O4 1.378(8) .
C29 C30 1.531(11) .
C29 H29A 0.9700 .
C29 H29B 0.9700 .
C30 C31 1.446(12) .
C30 H30A 0.9700 .
C30 H30B 0.9700 .
C31 C32 1.457(11) .
C31 H31A 0.9700 .
C31 H31B 0.9700 .
C32 O4 1.416(10) .
C32 H32A 0.9700 .
C32 H32B 0.9700 .
C35 C34 1.502(9) .
C35 C36 1.524(9) .
C35 H35A 0.9700 .
C35 H35B 0.9700 .
C36 C37 1.473(9) .
C36 H36A 0.9700 .
C36 H36B 0.9700 .
C33 C34 1.448(9) .
C33 H33A 0.9600 .
C33 H33B 0.9600 .
C33 H33C 0.9600 .
C38 C37 1.492(9) .
C38 H38A 0.9600 .
C38 H38B 0.9600 .
C38 H38C 0.9600 .
C34 H34A 0.9700 .
C34 H34B 0.9700 .
C37 H37A 0.9700 .
C37 H37B 0.9700 .

loop_
_geom_hbond_atom_site_label_D
_geom_hbond_atom_site_label_H
_geom_hbond_atom_site_label_A
_geom_hbond_distance_DH
_geom_hbond_distance_HA
_geom_hbond_distance_DA
_geom_hbond_angle_DHA
N4 H4B O3 0.86 1.93 2.786(7) 178.1
N2 H2B O4 0.86 1.98 2.834(6) 176.2
